data_9017096
loop_
_publ_author_name
'Ross, N. L.'
'Zhao, J.'
'Slebodnick, C.'
'Spencer, E. C.'
'Chakoumakos, B. C.'

_publ_section_title
;
 Petalite under pressure: Elastic behavior and phase stability
 Note: P = 0.89 GPa
;
_journal_name_full 'American Mineralogist'
_journal_page_first 714
_journal_page_last 721
_journal_volume 100
_journal_year 2015
_chemical_compound_source 'Aracuai pegmatite district, Minas Gerais, Brazil'
_chemical_formula_sum 'Al Li O10 Si4'
_chemical_name_mineral Petalite
_space_group_IT_number 13
_space_group_name_Hall '-P 2yc'
_space_group_name_H-M_alt 'P 1 2/c 1'
_symmetry_space_group_name_H-M 'P 1 2/c 1'
_cell_angle_alpha 90
_cell_angle_beta 141.1341
_cell_angle_gamma 90
_cell_length_a 11.1705
_cell_length_b 5.0963
_cell_length_c 11.6569
_cell_formula_units_Z 2
_cell_volume 416.413
_database_code_amcsd 0020426
_diffrn_ambient_pressure 8.9e+05
_exptl_crystal_density_diffrn 2.443
_cod_data_source_file inputs/fixed/downloads/05/05817.cif
_cod_data_source_block 05817
_cod_original_formula_sum 'Li Al Si4 O10'
_cod_database_code 9017096

loop_
_space_group_symop_operation_xyz
x,y,z
x,-y,1/2+z
-x,y,1/2-z
-x,-y,-z

loop_
_atom_site_label
_atom_site_fract_x
_atom_site_fract_y
_atom_site_fract_z
_atom_site_U_iso_or_equiv
Li1 0.50000 0.75100 0.25000 0.02100
Al1 0.50000 0.25500 0.25000 0.00870
Si1 0.78950 0.02100 0.79160 0.00850
Si2 0.79000 0.51880 0.64230 0.00880
O1 0.63350 -0.03250 0.77260 0.01700
O2 0.76800 -0.18380 0.67080 0.01300
O3 0.00000 0.00000 0.00000 0.02570
O4 0.75560 0.31650 0.72000 0.01580
O5 0.00000 0.47060 0.75000 0.02880
O6 0.63610 0.47740 0.42780 0.01120

loop_
_cod_related_entry_id
_cod_related_entry_database
_cod_related_entry_code
1 AMCSD 0020426
